data_4033807
loop_
_publ_author_name
'Tanaka, Kouichi'
'Miki, Takashi'
'Murata, Kunihiko'
'Yamaguchi, Ayumi'
'Kayaki, Yoshihito'
'Kuwata, Shigeki'
'Ikariya, Takao'
'Watanabe, Masahito'

_publ_section_title
;
 Reductive Amination of Ketonic Compounds Catalyzed by Cp*Ir(III)
 Complexes Bearing a Picolinamidato Ligand.
;
_journal_issue 17
_journal_name_full 'The Journal of organic chemistry'
_journal_page_first 10962
_journal_page_last 10977
_journal_paper_doi 10.1021/acs.joc.9b01565
_journal_volume 84
_journal_year 2019
_chemical_absolute_configuration 'CHOOSE rm ad rmad syn or unk'
_chemical_formula_moiety 'C10 H18 N2 O2'
_chemical_formula_sum 'C10 H18 N2 O2'
_chemical_formula_weight 198.26
_space_group_crystal_system tetragonal
_space_group_IT_number 96
_space_group_name_Hall 'P 4nw 2abw'
_space_group_name_H-M_alt 'P 43 21 2'
_atom_sites_solution_hydrogens geom
_atom_sites_solution_primary direct
_atom_sites_solution_secondary difmap
_cell_angle_alpha 90.0000
_cell_angle_beta 90.0000
_cell_angle_gamma 90.0000
_cell_formula_units_Z 8
_cell_length_a 9.4429(16)
_cell_length_b 9.4429(16)
_cell_length_c 24.644(4)
_cell_measurement_reflns_used 6939
_cell_measurement_temperature 93
_cell_measurement_theta_max 27.49
_cell_measurement_theta_min 3.05
_cell_volume 2197.5(6)
_computing_cell_refinement CrystalClear
_computing_data_collection 'CrystalClear (Rigaku Inc., 2008)'
_computing_data_reduction CrystalClear
_computing_molecular_graphics 'CrystalStructure 4.3'
_computing_publication_material 'CrystalStructure 4.3 (Rigaku, 2018)'
_computing_structure_refinement 'SHELXL Version 2014/7 (Sheldrick, 2008)'
_computing_structure_solution SIR97
_diffrn_ambient_temperature 93
_diffrn_detector_area_resol_mean 7.111
_diffrn_measured_fraction_theta_full 0.996
_diffrn_measured_fraction_theta_max 0.997
_diffrn_measurement_device_type 'Rigaku Saturn724'
_diffrn_measurement_method \w
_diffrn_radiation_type 'Mo K\a'
_diffrn_radiation_wavelength 0.71075
_diffrn_reflns_av_R_equivalents 0.0936
_diffrn_reflns_av_unetI/netI 0.0671
_diffrn_reflns_Laue_measured_fraction_full 0.996
_diffrn_reflns_Laue_measured_fraction_max 0.997
_diffrn_reflns_limit_h_max 12
_diffrn_reflns_limit_h_min -11
_diffrn_reflns_limit_k_max 12
_diffrn_reflns_limit_k_min -11
_diffrn_reflns_limit_l_max 31
_diffrn_reflns_limit_l_min -31
_diffrn_reflns_number 18070
_diffrn_reflns_point_group_measured_fraction_full 0.997
_diffrn_reflns_point_group_measured_fraction_max 0.998
_diffrn_reflns_theta_full 25.242
_diffrn_reflns_theta_max 27.450
_diffrn_reflns_theta_min 3.051
_diffrn_standards_number 0
_exptl_absorpt_coefficient_mu 0.084
_exptl_absorpt_correction_T_max 0.999
_exptl_absorpt_correction_T_min 0.554
_exptl_absorpt_correction_type multi-scan
_exptl_absorpt_process_details 'REQAB (Rigaku, 1998)'
_exptl_crystal_colour colorless
_exptl_crystal_density_diffrn 1.198
_exptl_crystal_density_method 'not measured'
_exptl_crystal_description prism
_exptl_crystal_F_000 864.00
_exptl_crystal_size_max 0.130
_exptl_crystal_size_mid 0.080
_exptl_crystal_size_min 0.010
_refine_diff_density_max 0.47
_refine_diff_density_min -0.32
_refine_ls_abs_structure_details
;
 Flack x determined using 615 quotients [(I+)-(I-)]/[(I+)+(I-)]
 (Parsons, Flack and Wagner, Acta Cryst. B69 (2013) 249-259).
;
_refine_ls_abs_structure_Flack -1.6(9)
_refine_ls_extinction_method none
_refine_ls_goodness_of_fit_ref 1.042
_refine_ls_hydrogen_treatment constr
_refine_ls_number_parameters 127
_refine_ls_number_reflns 2519
_refine_ls_number_restraints 0
_refine_ls_R_factor_all 0.0685
_refine_ls_R_factor_gt 0.0618
_refine_ls_shift/su_max 0.000
_refine_ls_structure_factor_coef Fsqd
_refine_ls_weighting_details 'w = 1/[\s^2^(Fo^2^)+(0.0874P)^2^] where P=(Fo^2^+2Fc^2^)/3'
_refine_ls_weighting_scheme calc
_refine_ls_wR_factor_gt 0.1520
_refine_ls_wR_factor_ref 0.1593
_reflns_Friedel_coverage 0.641
_reflns_Friedel_fraction_full 1.000
_reflns_Friedel_fraction_max 1.000
_reflns_number_gt 2075
_reflns_number_total 2519
_reflns_threshold_expression F^2^>2.0\s(F^2^)
_cod_data_source_file jo9b01565_si_002.cif
_cod_data_source_block compound5af
_cod_original_cell_volume 2197.4(7)
_cod_database_code 4033807

loop_
_space_group_symop_id
_space_group_symop_operation_xyz
1 +X,+Y,+Z
2 -X,-Y,1/2+Z
3 1/2-Y,1/2+X,3/4+Z
4 1/2+Y,1/2-X,1/4+Z
5 +Y,+X,-Z
6 -Y,-X,1/2-Z
7 1/2-X,1/2+Y,3/4-Z
8 1/2+X,1/2-Y,1/4-Z

loop_
_atom_site_label
_atom_site_type_symbol
_atom_site_fract_x
_atom_site_fract_y
_atom_site_fract_z
_atom_site_U_iso_or_equiv
_atom_site_adp_type
_atom_site_occupancy
_atom_site_site_symmetry_order
_atom_site_calc_flag
_atom_site_refinement_flags_posn
_atom_site_refinement_flags_adp
O1 O 0.3645(2) 0.2134(2) 0.64005(8) 0.0280(6) Uani 1 1 d . .
O2 O 0.7870(2) 0.0047(2) 0.36534(8) 0.0275(6) Uani 1 1 d . .
N1 N 0.5730(3) 0.1999(3) 0.59555(9) 0.0208(5) Uani 1 1 d . .
H1 H 0.6597 0.2327 0.5921 0.025 Uiso 1 1 calc R U
N2 N 0.7175(3) 0.2066(3) 0.40589(9) 0.0198(5) Uani 1 1 d . .
H2 H 0.7197 0.2997 0.4056 0.024 Uiso 1 1 calc R U
C1 C 0.5255(3) 0.0865(3) 0.55964(11) 0.0216(6) Uani 1 1 d . .
H3 H 0.4664 0.0196 0.5815 0.026 Uiso 1 1 calc R U
C2 C 0.4342(3) 0.1428(3) 0.51295(12) 0.0248(7) Uani 1 1 d . .
H4 H 0.3869 0.0620 0.4949 0.030 Uiso 1 1 calc R U
H5 H 0.3595 0.2049 0.5280 0.030 Uiso 1 1 calc R U
C3 C 0.5189(3) 0.2258(3) 0.47068(12) 0.0245(7) Uani 1 1 d . .
H6 H 0.4554 0.2557 0.4408 0.029 Uiso 1 1 calc R U
H7 H 0.5592 0.3119 0.4876 0.029 Uiso 1 1 calc R U
C4 C 0.6377(3) 0.1342(3) 0.44812(11) 0.0195(6) Uani 1 1 d . .
H8 H 0.5940 0.0479 0.4317 0.023 Uiso 1 1 calc R U
C5 C 0.7347(3) 0.0863(3) 0.49420(11) 0.0213(6) Uani 1 1 d . .
H9 H 0.7801 0.1702 0.5109 0.026 Uiso 1 1 calc R U
H10 H 0.8104 0.0250 0.4793 0.026 Uiso 1 1 calc R U
C6 C 0.6524(3) 0.0046(3) 0.53774(11) 0.0228(7) Uani 1 1 d . .
H11 H 0.6190 -0.0861 0.5222 0.027 Uiso 1 1 calc R U
H12 H 0.7171 -0.0178 0.5682 0.027 Uiso 1 1 calc R U
C7 C 0.4882(3) 0.2551(3) 0.63348(11) 0.0207(6) Uani 1 1 d . .
C8 C 0.5480(3) 0.3728(3) 0.66799(11) 0.0241(7) Uani 1 1 d . .
H13 H 0.6461 0.3915 0.6572 0.029 Uiso 1 1 calc R U
H14 H 0.4912 0.4587 0.6629 0.029 Uiso 1 1 calc R U
H15 H 0.5454 0.3446 0.7062 0.029 Uiso 1 1 calc R U
C9 C 0.7877(3) 0.1354(3) 0.36747(11) 0.0200(6) Uani 1 1 d . .
C10 C 0.8684(3) 0.2235(3) 0.32653(11) 0.0250(7) Uani 1 1 d . .
H16 H 0.8562 0.3242 0.3349 0.030 Uiso 1 1 calc R U
H17 H 0.9692 0.1992 0.3281 0.030 Uiso 1 1 calc R U
H18 H 0.8321 0.2042 0.2900 0.030 Uiso 1 1 calc R U

loop_
_atom_site_aniso_label
_atom_site_aniso_U_11
_atom_site_aniso_U_22
_atom_site_aniso_U_33
_atom_site_aniso_U_23
_atom_site_aniso_U_13
_atom_site_aniso_U_12
O1 0.0200(11) 0.0325(12) 0.0314(11) -0.0061(10) 0.0060(9) -0.0031(10)
O2 0.0363(13) 0.0154(11) 0.0307(12) -0.0032(9) 0.0080(10) -0.0025(10)
N1 0.0171(12) 0.0225(13) 0.0228(11) -0.0024(10) 0.0014(10) -0.0018(11)
N2 0.0254(13) 0.0138(11) 0.0201(11) 0.0016(10) 0.0001(10) -0.0026(10)
C1 0.0221(15) 0.0227(15) 0.0202(13) 0.0012(12) 0.0004(12) -0.0021(12)
C2 0.0188(14) 0.0329(17) 0.0227(14) -0.0040(13) -0.0035(12) 0.0006(13)
C3 0.0239(15) 0.0267(15) 0.0229(14) -0.0005(12) -0.0062(12) 0.0052(13)
C4 0.0220(15) 0.0186(14) 0.0179(12) 0.0011(11) -0.0022(12) -0.0013(12)
C5 0.0224(15) 0.0223(15) 0.0194(12) 0.0013(12) 0.0001(12) 0.0061(12)
C6 0.0295(17) 0.0191(14) 0.0199(13) 0.0017(12) -0.0016(12) 0.0040(13)
C7 0.0188(15) 0.0228(15) 0.0205(14) 0.0040(12) 0.0014(12) 0.0030(12)
C8 0.0246(16) 0.0237(15) 0.0241(14) -0.0008(13) 0.0042(12) -0.0011(13)
C9 0.0217(14) 0.0187(14) 0.0196(13) -0.0003(12) -0.0047(12) -0.0001(12)
C10 0.0286(16) 0.0233(15) 0.0230(14) -0.0003(13) 0.0017(13) -0.0038(13)

loop_
_atom_type_symbol
_atom_type_description
_atom_type_scat_dispersion_real
_atom_type_scat_dispersion_imag
_atom_type_scat_source
C C 0.0033 0.0016
;
International Tables for Crystallography
(Vol. C, Tables 4.2.6.8 and 6.1.1.4)
;
H H 0.0000 0.0000
;
International Tables for Crystallography
(Vol. C, Table 6.1.1.4)
;
N N 0.0061 0.0033
;
International Tables for Crystallography
(Vol. C, Tables 4.2.6.8 and 6.1.1.4)
;
O O 0.0106 0.0060
;
International Tables for Crystallography
(Vol. C, Tables 4.2.6.8 and 6.1.1.4)
;

loop_
_geom_angle_atom_site_label_1
_geom_angle_atom_site_label_2
_geom_angle_atom_site_label_3
_geom_angle
C7 N1 C1 121.8(2)
C7 N1 H1 119.1
C1 N1 H1 119.1
C9 N2 C4 121.8(2)
C9 N2 H2 119.1
C4 N2 H2 119.1
N1 C1 C6 110.2(2)
N1 C1 C2 111.9(2)
C6 C1 C2 110.6(2)
N1 C1 H3 108.0
C6 C1 H3 108.0
C2 C1 H3 108.0
C3 C2 C1 113.2(2)
C3 C2 H4 108.9
C1 C2 H4 108.9
C3 C2 H5 108.9
C1 C2 H5 108.9
H4 C2 H5 107.7
C4 C3 C2 110.1(2)
C4 C3 H6 109.6
C2 C3 H6 109.6
C4 C3 H7 109.6
C2 C3 H7 109.6
H6 C3 H7 108.2
N2 C4 C3 112.1(2)
N2 C4 C5 111.1(2)
C3 C4 C5 109.8(2)
N2 C4 H8 107.9
C3 C4 H8 107.9
C5 C4 H8 107.9
C4 C5 C6 111.4(2)
C4 C5 H9 109.3
C6 C5 H9 109.3
C4 C5 H10 109.3
C6 C5 H10 109.3
H9 C5 H10 108.0
C1 C6 C5 113.0(2)
C1 C6 H11 109.0
C5 C6 H11 109.0
C1 C6 H12 109.0
C5 C6 H12 109.0
H11 C6 H12 107.8
O1 C7 N1 122.0(3)
O1 C7 C8 120.7(3)
N1 C7 C8 117.2(3)
C7 C8 H13 109.5
C7 C8 H14 109.5
H13 C8 H14 109.5
C7 C8 H15 109.5
H13 C8 H15 109.5
H14 C8 H15 109.5
O2 C9 N2 122.0(3)
O2 C9 C10 121.6(3)
N2 C9 C10 116.4(3)
C9 C10 H16 109.5
C9 C10 H17 109.5
H16 C10 H17 109.5
C9 C10 H18 109.5
H16 C10 H18 109.5
H17 C10 H18 109.5

loop_
_geom_bond_atom_site_label_1
_geom_bond_atom_site_label_2
_geom_bond_distance
O1 C7 1.244(4)
O2 C9 1.235(3)
N1 C7 1.336(4)
N1 C1 1.460(4)
N1 H1 0.8800
N2 C9 1.337(4)
N2 C4 1.455(3)
N2 H2 0.8800
C1 C6 1.525(4)
C1 C2 1.533(4)
C1 H3 1.0000
C2 C3 1.529(4)
C2 H4 0.9900
C2 H5 0.9900
C3 C4 1.522(4)
C3 H6 0.9900
C3 H7 0.9900
C4 C5 1.528(4)
C4 H8 1.0000
C5 C6 1.533(4)
C5 H9 0.9900
C5 H10 0.9900
C6 H11 0.9900
C6 H12 0.9900
C7 C8 1.509(4)
C8 H13 0.9800
C8 H14 0.9800
C8 H15 0.9800
C9 C10 1.514(4)
C10 H16 0.9800
C10 H17 0.9800
C10 H18 0.9800

loop_
_geom_hbond_atom_site_label_D
_geom_hbond_atom_site_label_H
_geom_hbond_atom_site_label_A
_geom_hbond_site_symmetry_A
_geom_hbond_distance_DA
_geom_hbond_distance_DH
_geom_hbond_distance_HA
_geom_hbond_angle_DHA
_geom_hbond_publ_flag
N1 H1 O1 8_556 2.894(3) 0.880 2.047 161.1 no
N2 H2 O2 7_655 2.864(3) 0.880 2.005 165.1 no

loop_
_geom_torsion_atom_site_label_1
_geom_torsion_atom_site_label_2
_geom_torsion_atom_site_label_3
_geom_torsion_atom_site_label_4
_geom_torsion
C7 N1 C1 C6 -157.0(3)
C7 N1 C1 C2 79.5(3)
N1 C1 C2 C3 71.5(3)
C6 C1 C2 C3 -51.8(3)
C1 C2 C3 C4 56.7(3)
C9 N2 C4 C3 -154.6(3)
C9 N2 C4 C5 82.0(3)
C2 C3 C4 N2 177.4(2)
C2 C3 C4 C5 -58.5(3)
N2 C4 C5 C6 -177.6(2)
C3 C4 C5 C6 57.7(3)
N1 C1 C6 C5 -74.2(3)
C2 C1 C6 C5 50.1(3)
C4 C5 C6 C1 -54.2(3)
C1 N1 C7 O1 -0.3(4)
C1 N1 C7 C8 -179.5(2)
C4 N2 C9 O2 1.0(4)
C4 N2 C9 C10 -179.0(2)
